data_1503243
loop_
_publ_author_name
'Hong, Bor-Cherng'
'Dange, Nitin S.'
'Hsu, Che-Sheng'
'Liao, Ju-Hsiou'

_publ_section_title
;
 Sequential organocatalytic Stetter and Michael-Aldol condensation
 reaction: asymmetric synthesis of fully substituted cyclopentenes via a
 [1 + 2 + 2] annulation strategy.
;
_journal_issue 21
_journal_name_full 'Organic letters'
_journal_page_first 4812
_journal_page_last 4815
_journal_paper_doi 10.1021/ol101969t
_journal_volume 12
_journal_year 2010
_chemical_formula_sum 'C22 H22 Br N O4'
_chemical_formula_weight 444.31
_chemical_name_systematic
; 
 ? 
;
_space_group_IT_number 14
_symmetry_cell_setting monoclinic
_symmetry_space_group_name_Hall '-P 2ybc'
_symmetry_space_group_name_H-M 'P 1 21/c 1'
_atom_sites_solution_hydrogens geom
_atom_sites_solution_primary direct
_atom_sites_solution_secondary difmap
_audit_creation_method SHELXL-97
_cell_angle_alpha 90.00
_cell_angle_beta 113.700(4)
_cell_angle_gamma 90.00
_cell_formula_units_Z 8
_cell_length_a 14.5060(14)
_cell_length_b 12.0613(12)
_cell_length_c 25.6865(18)
_cell_measurement_reflns_used 938
_cell_measurement_temperature 100(2)
_cell_measurement_theta_max 23.529
_cell_measurement_theta_min -23.529
_cell_volume 4115.1(7)
_computing_cell_refinement 'Bruker Smart'
_computing_data_collection 'Bruker Smart'
_computing_data_reduction 'Bruker Saint'
_computing_molecular_graphics Ortep-3
_computing_publication_material 'Wingx publication routines(Farrugia,1999)'
_computing_structure_refinement 'SHELXL-97 (Sheldrick, 1997)'
_computing_structure_solution 'SHELXS-97 (Sheldrick, 1990)'
_diffrn_ambient_temperature 100(2)
_diffrn_measured_fraction_theta_full 0.971
_diffrn_measured_fraction_theta_max 0.971
_diffrn_measurement_device_type 'Bruker Smart Apex'
_diffrn_measurement_method 'phi-omega scan'
_diffrn_radiation_monochromator graphite
_diffrn_radiation_source 'fine-focus sealed tube'
_diffrn_radiation_type MoK\a
_diffrn_radiation_wavelength 0.71073
_diffrn_reflns_av_R_equivalents 0.0690
_diffrn_reflns_av_sigmaI/netI 0.0891
_diffrn_reflns_limit_h_max 18
_diffrn_reflns_limit_h_min -19
_diffrn_reflns_limit_k_max 16
_diffrn_reflns_limit_k_min -15
_diffrn_reflns_limit_l_max 34
_diffrn_reflns_limit_l_min -34
_diffrn_reflns_number 47208
_diffrn_reflns_theta_full 28.35
_diffrn_reflns_theta_max 28.35
_diffrn_reflns_theta_min 1.53
_exptl_absorpt_coefficient_mu 2.025
_exptl_absorpt_correction_T_max 0.9126
_exptl_absorpt_correction_T_min 0.8110
_exptl_absorpt_correction_type empirical
_exptl_absorpt_process_details SADABS
_exptl_crystal_colour colorless
_exptl_crystal_density_diffrn 1.434
_exptl_crystal_density_method 'not measured'
_exptl_crystal_description plate
_exptl_crystal_F_000 1824
_exptl_crystal_size_max 0.11
_exptl_crystal_size_mid 0.10
_exptl_crystal_size_min 0.05
_refine_diff_density_max 1.352
_refine_diff_density_min -0.728
_refine_diff_density_rms 0.075
_refine_ls_extinction_method none
_refine_ls_goodness_of_fit_ref 1.022
_refine_ls_hydrogen_treatment constr
_refine_ls_matrix_type full
_refine_ls_number_parameters 509
_refine_ls_number_reflns 9973
_refine_ls_number_restraints 0
_refine_ls_restrained_S_all 1.022
_refine_ls_R_factor_all 0.0885
_refine_ls_R_factor_gt 0.0515
_refine_ls_shift/su_max 0.001
_refine_ls_shift/su_mean 0.000
_refine_ls_structure_factor_coef Fsqd
_refine_ls_weighting_details 'calc w=1/[\s^2^(Fo^2^)+(0.0000P)^2^+2.1833P] where P=(Fo^2^+2Fc^2^)/3'
_refine_ls_weighting_scheme calc
_refine_ls_wR_factor_gt 0.1137
_refine_ls_wR_factor_ref 0.1315
_reflns_number_gt 6670
_reflns_number_total 9973
_reflns_threshold_expression >2sigma(I)
_cod_data_source_file ol101969t_si_001.cif
_cod_data_source_block nsd04
_cod_depositor_comments
;
The following automatic conversions were performed:

'_symmetry_cell_setting' value 'Monoclinic' changed to 'monoclinic'
according to /home/saulius/struct/CIF-dictionaries/cif_core.dic
dictionary named 'cif_core.dic' version 2.4.2 from
2011-04-26.

'_exptl_absorpt_correction_type' value 'Empirical'
changed to 'empirical' according to
/home/saulius/struct/CIF-dictionaries/cif_core.dic dictionary named
'cif_core.dic' version 2.4.2 from 2011-04-26.

Automatic conversion script
Id: cif_fix_values 1715 2011-07-08 13:25:40Z adriana 
;
_cod_original_cell_volume 4115.1(6)
_cod_original_sg_symbol_H-M 'P 21/c'
_cod_original_formula_sum 'C22 H22 Br1 N1 O4'
_cod_database_code 1503243

loop_
_symmetry_equiv_pos_as_xyz
'x, y, z'
'-x, y+1/2, -z+1/2'
'-x, -y, -z'
'x, -y-1/2, z-1/2'

loop_
_atom_site_label
_atom_site_type_symbol
_atom_site_fract_x
_atom_site_fract_y
_atom_site_fract_z
_atom_site_U_iso_or_equiv
_atom_site_adp_type
_atom_site_occupancy
_atom_site_symmetry_multiplicity
_atom_site_calc_flag
_atom_site_refinement_flags
Br1 Br 0.79628(3) 0.57625(3) 0.871760(15) 0.04865(12) Uani 1 1 d .
Br2 Br -0.25797(3) 0.93375(3) 0.645405(19) 0.06039(14) Uani 1 1 d .
N1 N 0.36872(17) 0.98692(18) 0.97307(9) 0.0291(5) Uani 1 1 d .
N2 N 0.15468(18) 0.51415(19) 0.53205(9) 0.0322(5) Uani 1 1 d .
O1 O -0.12166(14) 0.74575(16) 0.77687(9) 0.0391(5) Uani 1 1 d .
O2 O 0.26502(15) 0.90428(16) 0.75743(7) 0.0340(5) Uani 1 1 d .
O3 O 0.41479(17) 0.97660(17) 1.02455(8) 0.0429(5) Uani 1 1 d .
O4 O 0.34980(17) 1.07618(15) 0.94925(8) 0.0411(5) Uani 1 1 d .
O5 O 0.64136(14) 0.75898(16) 0.73074(9) 0.0388(5) Uani 1 1 d .
O6 O 0.26560(15) 0.60682(15) 0.74733(7) 0.0317(4) Uani 1 1 d .
O7 O 0.10751(18) 0.44936(17) 0.54802(9) 0.0473(6) Uani 1 1 d .
O8 O 0.1777(2) 0.4966(2) 0.49235(10) 0.0645(8) Uani 1 1 d .
C1 C 0.6840(2) 0.6453(2) 0.87778(11) 0.0306(6) Uani 1 1 d .
C2 C 0.5881(2) 0.6226(2) 0.83790(11) 0.0315(6) Uani 1 1 d .
H2 H 0.5789 0.5742 0.8070 0.038 Uiso 1 1 calc R
C3 C 0.5059(2) 0.6707(2) 0.84316(11) 0.0298(6) Uani 1 1 d .
H3 H 0.4400 0.6534 0.8163 0.036 Uiso 1 1 calc R
C4 C 0.5184(2) 0.7444(2) 0.88746(10) 0.0254(6) Uani 1 1 d .
C5 C 0.6164(2) 0.7656(2) 0.92698(11) 0.0317(6) Uani 1 1 d .
H5 H 0.6265 0.8145 0.9578 0.038 Uiso 1 1 calc R
C6 C 0.6985(2) 0.7172(2) 0.92212(12) 0.0350(7) Uani 1 1 d .
H6 H 0.7646 0.7332 0.9491 0.042 Uiso 1 1 calc R
C7 C 0.43229(19) 0.7996(2) 0.89370(10) 0.0241(5) Uani 1 1 d .
C8 C 0.35304(19) 0.8494(2) 0.85286(10) 0.0243(5) Uani 1 1 d .
C9 C 0.2811(2) 0.9005(2) 0.87517(10) 0.0253(6) Uani 1 1 d .
H9 H 0.2780 0.9822 0.8681 0.030 Uiso 1 1 calc R
C10 C 0.3340(2) 0.8800(2) 0.93976(10) 0.0257(6) Uani 1 1 d .
H10 H 0.2861 0.8414 0.9528 0.031 Uiso 1 1 calc R
C11 C 0.4254(2) 0.8040(2) 0.95082(10) 0.0256(6) Uani 1 1 d .
H11 H 0.4874 0.8397 0.9793 0.031 Uiso 1 1 calc R
C12 C 0.1749(2) 0.8542(2) 0.84978(10) 0.0245(5) Uani 1 1 d .
C13 C 0.1540(2) 0.7480(2) 0.82792(11) 0.0264(6) Uani 1 1 d .
H13 H 0.2078 0.7012 0.8296 0.032 Uiso 1 1 calc R
C14 C 0.0560(2) 0.7082(2) 0.80363(11) 0.0268(6) Uani 1 1 d .
H14 H 0.0432 0.6354 0.7884 0.032 Uiso 1 1 calc R
C15 C -0.0231(2) 0.7750(2) 0.80169(11) 0.0286(6) Uani 1 1 d .
C16 C -0.0025(2) 0.8806(2) 0.82574(12) 0.0337(6) Uani 1 1 d .
H16 H -0.0559 0.9258 0.8260 0.040 Uiso 1 1 calc R
C17 C 0.0947(2) 0.9196(2) 0.84901(11) 0.0296(6) Uani 1 1 d .
H17 H 0.1076 0.9920 0.8648 0.036 Uiso 1 1 calc R
C18 C 0.3391(2) 0.8627(2) 0.79378(10) 0.0278(6) Uani 1 1 d .
H18 H 0.3910 0.8374 0.7831 0.033 Uiso 1 1 calc R
C19 C 0.4129(2) 0.6881(2) 0.97191(11) 0.0341(7) Uani 1 1 d .
H19A H 0.3474 0.6571 0.9458 0.041 Uiso 1 1 calc R
H19B H 0.4665 0.6391 0.9704 0.041 Uiso 1 1 calc R
C20 C 0.4175(3) 0.6873(2) 1.03218(12) 0.0445(8) Uani 1 1 d .
H20A H 0.4810 0.7227 1.0580 0.053 Uiso 1 1 calc R
H20B H 0.3609 0.7318 1.0332 0.053 Uiso 1 1 calc R
C21 C 0.4121(4) 0.5725(3) 1.05321(17) 0.0665(12) Uani 1 1 d .
H21A H 0.3505 0.5360 1.0271 0.100 Uiso 1 1 calc R
H21B H 0.4114 0.5767 1.0911 0.100 Uiso 1 1 calc R
H21C H 0.4708 0.5298 1.0551 0.100 Uiso 1 1 calc R
C22 C -0.1459(2) 0.6432(3) 0.74619(15) 0.0468(8) Uani 1 1 d .
H22A H -0.1175 0.6430 0.7174 0.070 Uiso 1 1 calc R
H22B H -0.2192 0.6350 0.7276 0.070 Uiso 1 1 calc R
H22C H -0.1174 0.5815 0.7726 0.070 Uiso 1 1 calc R
C23 C -0.1509(2) 0.8612(2) 0.63492(13) 0.0356(7) Uani 1 1 d .
C24 C -0.1722(2) 0.7875(2) 0.59038(13) 0.0367(7) Uani 1 1 d .
H24 H -0.2399 0.7719 0.5656 0.044 Uiso 1 1 calc R
C25 C -0.0937(2) 0.7370(2) 0.58265(11) 0.0313(6) Uani 1 1 d .
H25 H -0.1077 0.6875 0.5516 0.038 Uiso 1 1 calc R
C26 C 0.0067(2) 0.7572(2) 0.61954(10) 0.0249(5) Uani 1 1 d .
C27 C 0.0255(2) 0.8326(2) 0.66391(11) 0.0304(6) Uani 1 1 d .
H27 H 0.0928 0.8493 0.6888 0.037 Uiso 1 1 calc R
C28 C -0.0535(2) 0.8831(2) 0.67169(12) 0.0351(7) Uani 1 1 d .
H28 H -0.0405 0.9329 0.7025 0.042 Uiso 1 1 calc R
C29 C 0.0890(2) 0.7000(2) 0.61114(10) 0.0244(5) Uani 1 1 d .
C30 C 0.1702(2) 0.6514(2) 0.65100(10) 0.0241(5) Uani 1 1 d .
C31 C 0.2414(2) 0.6019(2) 0.62793(10) 0.0244(5) Uani 1 1 d .
H31 H 0.2456 0.5201 0.6351 0.029 Uiso 1 1 calc R
C32 C 0.18593(19) 0.6221(2) 0.56280(10) 0.0242(5) Uani 1 1 d .
H32 H 0.2314 0.6625 0.5486 0.029 Uiso 1 1 calc R
C33 C 0.0919(2) 0.6934(2) 0.55286(10) 0.0244(5) Uani 1 1 d .
H33 H 0.0304 0.6541 0.5261 0.029 Uiso 1 1 calc R
C34 C 0.34697(19) 0.6492(2) 0.65268(10) 0.0224(5) Uani 1 1 d .
C35 C 0.3657(2) 0.7566(2) 0.67354(10) 0.0251(5) Uani 1 1 d .
H35 H 0.3108 0.8030 0.6703 0.030 Uiso 1 1 calc R
C36 C 0.4628(2) 0.7977(2) 0.69899(11) 0.0251(5) Uani 1 1 d .
H36 H 0.4744 0.8715 0.7131 0.030 Uiso 1 1 calc R
C37 C 0.5429(2) 0.7303(2) 0.70363(11) 0.0276(6) Uani 1 1 d .
C38 C 0.5247(2) 0.6243(2) 0.68040(12) 0.0317(6) Uani 1 1 d .
H38 H 0.5793 0.5794 0.6816 0.038 Uiso 1 1 calc R
C39 C 0.4279(2) 0.5844(2) 0.65569(11) 0.0287(6) Uani 1 1 d .
H39 H 0.4163 0.5114 0.6405 0.034 Uiso 1 1 calc R
C40 C 0.6639(2) 0.8602(3) 0.76218(15) 0.0474(8) Uani 1 1 d .
H40A H 0.6350 0.9225 0.7362 0.071 Uiso 1 1 calc R
H40B H 0.7370 0.8694 0.7811 0.071 Uiso 1 1 calc R
H40C H 0.6351 0.8582 0.7908 0.071 Uiso 1 1 calc R
C41 C 0.1880(2) 0.6407(2) 0.71090(11) 0.0272(6) Uani 1 1 d .
H41 H 0.1353 0.6617 0.7220 0.033 Uiso 1 1 calc R
C42 C 0.0983(2) 0.8087(2) 0.52884(11) 0.0317(6) Uani 1 1 d .
H42A H 0.0449 0.8564 0.5316 0.038 Uiso 1 1 calc R
H42B H 0.1640 0.8424 0.5526 0.038 Uiso 1 1 calc R
C43 C 0.0870(3) 0.8065(2) 0.46737(12) 0.0398(7) Uani 1 1 d .
H43A H 0.0208 0.7743 0.4432 0.048 Uiso 1 1 calc R
H43B H 0.1399 0.7583 0.4643 0.048 Uiso 1 1 calc R
C44 C 0.0954(3) 0.9220(3) 0.44573(15) 0.0551(10) Uani 1 1 d .
H44A H 0.0423 0.9695 0.4480 0.083 Uiso 1 1 calc R
H44B H 0.0879 0.9173 0.4061 0.083 Uiso 1 1 calc R
H44C H 0.1614 0.9536 0.4692 0.083 Uiso 1 1 calc R

loop_
_atom_site_aniso_label
_atom_site_aniso_U_11
_atom_site_aniso_U_22
_atom_site_aniso_U_33
_atom_site_aniso_U_23
_atom_site_aniso_U_13
_atom_site_aniso_U_12
Br1 0.0517(2) 0.0526(2) 0.0520(2) 0.00260(15) 0.03157(17) 0.01605(16)
Br2 0.0727(3) 0.0491(2) 0.0876(3) 0.01229(18) 0.0616(3) 0.02077(18)
N1 0.0339(13) 0.0260(12) 0.0247(12) -0.0063(9) 0.0090(10) 0.0025(10)
N2 0.0316(13) 0.0312(13) 0.0277(12) -0.0084(10) 0.0056(10) 0.0019(11)
O1 0.0250(11) 0.0379(12) 0.0548(13) -0.0087(10) 0.0163(10) -0.0025(9)
O2 0.0399(12) 0.0350(11) 0.0214(10) 0.0025(8) 0.0064(9) 0.0025(9)
O3 0.0605(15) 0.0392(12) 0.0215(10) -0.0075(9) 0.0086(10) 0.0041(10)
O4 0.0529(14) 0.0255(11) 0.0325(11) -0.0035(8) 0.0042(10) 0.0026(9)
O5 0.0251(11) 0.0354(11) 0.0562(13) -0.0154(10) 0.0165(10) -0.0057(8)
O6 0.0382(12) 0.0315(10) 0.0218(9) 0.0036(8) 0.0082(9) 0.0030(9)
O7 0.0557(15) 0.0347(12) 0.0468(13) -0.0092(10) 0.0157(11) -0.0165(11)
O8 0.088(2) 0.0665(18) 0.0548(15) -0.0348(13) 0.0454(15) -0.0179(15)
C1 0.0365(16) 0.0307(15) 0.0286(14) 0.0019(11) 0.0173(12) 0.0064(12)
C2 0.0489(18) 0.0258(14) 0.0232(13) -0.0015(11) 0.0180(13) 0.0009(13)
C3 0.0377(16) 0.0279(14) 0.0228(13) -0.0028(11) 0.0112(12) -0.0054(12)
C4 0.0305(15) 0.0273(14) 0.0188(12) -0.0010(10) 0.0104(11) -0.0016(11)
C5 0.0338(16) 0.0336(15) 0.0251(14) -0.0087(11) 0.0090(12) 0.0003(12)
C6 0.0317(16) 0.0400(17) 0.0294(15) -0.0059(12) 0.0081(12) 0.0018(13)
C7 0.0277(14) 0.0247(13) 0.0189(12) -0.0050(10) 0.0082(11) -0.0068(11)
C8 0.0266(14) 0.0229(13) 0.0226(13) -0.0021(10) 0.0088(11) -0.0059(11)
C9 0.0301(15) 0.0241(13) 0.0202(12) -0.0010(10) 0.0087(11) -0.0010(11)
C10 0.0309(15) 0.0233(13) 0.0213(13) -0.0022(10) 0.0090(11) -0.0027(11)
C11 0.0297(14) 0.0262(14) 0.0186(12) -0.0013(10) 0.0073(11) 0.0002(11)
C12 0.0265(14) 0.0258(13) 0.0192(12) 0.0016(10) 0.0072(11) -0.0003(11)
C13 0.0295(15) 0.0238(13) 0.0289(14) 0.0000(11) 0.0147(12) 0.0031(11)
C14 0.0300(15) 0.0252(14) 0.0268(13) -0.0014(11) 0.0131(12) -0.0015(11)
C15 0.0246(14) 0.0332(15) 0.0297(14) 0.0005(11) 0.0126(12) -0.0005(11)
C16 0.0336(16) 0.0311(15) 0.0387(16) 0.0002(12) 0.0169(13) 0.0087(12)
C17 0.0331(16) 0.0256(14) 0.0299(14) -0.0036(11) 0.0123(12) 0.0029(11)
C18 0.0345(16) 0.0280(14) 0.0198(13) -0.0021(10) 0.0098(12) -0.0035(12)
C19 0.0490(18) 0.0268(14) 0.0315(15) 0.0009(11) 0.0212(14) 0.0044(13)
C20 0.074(2) 0.0356(17) 0.0342(16) 0.0095(13) 0.0328(17) 0.0142(16)
C21 0.119(4) 0.043(2) 0.061(2) 0.0163(17) 0.061(3) 0.015(2)
C22 0.0293(17) 0.0424(19) 0.067(2) -0.0149(16) 0.0174(16) -0.0080(14)
C23 0.0470(19) 0.0282(15) 0.0456(17) 0.0057(13) 0.0332(15) 0.0051(13)
C24 0.0316(16) 0.0362(16) 0.0431(17) 0.0013(13) 0.0157(14) 0.0017(13)
C25 0.0328(16) 0.0318(15) 0.0278(14) -0.0062(11) 0.0104(12) -0.0026(12)
C26 0.0300(14) 0.0241(13) 0.0222(13) -0.0006(10) 0.0122(11) -0.0016(11)
C27 0.0379(16) 0.0278(14) 0.0241(13) -0.0007(11) 0.0109(12) -0.0014(12)
C28 0.054(2) 0.0259(14) 0.0292(15) -0.0020(12) 0.0211(14) 0.0025(13)
C29 0.0281(14) 0.0242(13) 0.0207(12) -0.0066(10) 0.0098(11) -0.0067(11)
C30 0.0277(14) 0.0226(13) 0.0214(12) -0.0034(10) 0.0094(11) -0.0042(11)
C31 0.0268(14) 0.0233(13) 0.0205(12) -0.0006(10) 0.0067(11) -0.0014(11)
C32 0.0264(14) 0.0255(13) 0.0184(12) -0.0061(10) 0.0068(10) -0.0041(11)
C33 0.0263(14) 0.0247(13) 0.0202(12) -0.0038(10) 0.0074(11) -0.0031(11)
C34 0.0251(13) 0.0246(13) 0.0163(12) -0.0008(10) 0.0070(10) -0.0001(10)
C35 0.0264(14) 0.0239(13) 0.0251(13) -0.0004(10) 0.0103(11) 0.0024(11)
C36 0.0299(14) 0.0208(13) 0.0278(13) -0.0033(10) 0.0149(11) -0.0027(11)
C37 0.0258(14) 0.0295(14) 0.0287(14) 0.0006(11) 0.0124(11) -0.0010(11)
C38 0.0273(15) 0.0278(14) 0.0424(16) -0.0045(12) 0.0166(13) 0.0041(12)
C39 0.0314(15) 0.0226(13) 0.0313(14) -0.0051(11) 0.0119(12) 0.0008(11)
C40 0.0303(17) 0.0435(19) 0.069(2) -0.0187(16) 0.0210(16) -0.0102(14)
C41 0.0338(16) 0.0246(13) 0.0243(13) -0.0006(11) 0.0127(12) -0.0033(11)
C42 0.0451(17) 0.0280(14) 0.0255(14) -0.0015(11) 0.0178(13) 0.0019(12)
C43 0.059(2) 0.0369(17) 0.0285(15) 0.0060(12) 0.0230(15) 0.0103(15)
C44 0.088(3) 0.044(2) 0.045(2) 0.0143(15) 0.039(2) 0.0098(18)

loop_
_atom_type_symbol
_atom_type_description
_atom_type_scat_dispersion_real
_atom_type_scat_dispersion_imag
_atom_type_scat_source
C C 0.0033 0.0016 'International Tables Vol C Tables 4.2.6.8 and 6.1.1.4'
H H 0.0000 0.0000 'International Tables Vol C Tables 4.2.6.8 and 6.1.1.4'
Br Br -0.2901 2.4595 'International Tables Vol C Tables 4.2.6.8 and 6.1.1.4'
N N 0.0061 0.0033 'International Tables Vol C Tables 4.2.6.8 and 6.1.1.4'
O O 0.0106 0.0060 'International Tables Vol C Tables 4.2.6.8 and 6.1.1.4'

loop_
_geom_angle_atom_site_label_1
_geom_angle_atom_site_label_2
_geom_angle_atom_site_label_3
_geom_angle
O4 N1 O3 123.3(2)
O4 N1 C10 120.9(2)
O3 N1 C10 115.8(2)
O8 N2 O7 123.7(2)
O8 N2 C32 118.0(2)
O7 N2 C32 118.3(2)
C15 O1 C22 117.5(2)
C37 O5 C40 117.5(2)
C6 C1 C2 120.7(3)
C6 C1 Br1 119.6(2)
C2 C1 Br1 119.7(2)
C3 C2 C1 119.7(2)
C3 C2 H2 120.2
C1 C2 H2 120.2
C2 C3 C4 120.9(3)
C2 C3 H3 119.6
C4 C3 H3 119.6
C3 C4 C5 117.9(2)
C3 C4 C7 122.4(2)
C5 C4 C7 119.7(2)
C6 C5 C4 121.4(2)
C6 C5 H5 119.3
C4 C5 H5 119.3
C5 C6 C1 119.4(3)
C5 C6 H6 120.3
C1 C6 H6 120.3
C8 C7 C4 127.6(2)
C8 C7 C11 111.8(2)
C4 C7 C11 120.6(2)
C7 C8 C18 125.3(2)
C7 C8 C9 113.0(2)
C18 C8 C9 121.5(2)
C8 C9 C12 115.1(2)
C8 C9 C10 102.8(2)
C12 C9 C10 112.5(2)
C8 C9 H9 108.7
C12 C9 H9 108.7
C10 C9 H9 108.7
N1 C10 C11 109.6(2)
N1 C10 C9 112.3(2)
C11 C10 C9 108.2(2)
N1 C10 H10 108.9
C11 C10 H10 108.9
C9 C10 H10 108.9
C7 C11 C19 111.9(2)
C7 C11 C10 103.3(2)
C19 C11 C10 113.0(2)
C7 C11 H11 109.5
C19 C11 H11 109.5
C10 C11 H11 109.5
C13 C12 C17 118.1(2)
C13 C12 C9 122.3(2)
C17 C12 C9 119.6(2)
C12 C13 C14 121.3(2)
C12 C13 H13 119.3
C14 C13 H13 119.3
C15 C14 C13 119.9(2)
C15 C14 H14 120.0
C13 C14 H14 120.0
O1 C15 C14 124.5(2)
O1 C15 C16 116.3(2)
C14 C15 C16 119.2(3)
C17 C16 C15 120.3(3)
C17 C16 H16 119.9
C15 C16 H16 119.9
C16 C17 C12 121.1(2)
C16 C17 H17 119.5
C12 C17 H17 119.5
O2 C18 C8 123.8(3)
O2 C18 H18 118.1
C8 C18 H18 118.1
C20 C19 C11 113.7(2)
C20 C19 H19A 108.8
C11 C19 H19A 108.8
C20 C19 H19B 108.8
C11 C19 H19B 108.8
H19A C19 H19B 107.7
C21 C20 C19 112.6(3)
C21 C20 H20A 109.1
C19 C20 H20A 109.1
C21 C20 H20B 109.1
C19 C20 H20B 109.1
H20A C20 H20B 107.8
C20 C21 H21A 109.5
C20 C21 H21B 109.5
H21A C21 H21B 109.5
C20 C21 H21C 109.5
H21A C21 H21C 109.5
H21B C21 H21C 109.5
O1 C22 H22A 109.5
O1 C22 H22B 109.5
H22A C22 H22B 109.5
O1 C22 H22C 109.5
H22A C22 H22C 109.5
H22B C22 H22C 109.5
C28 C23 C24 121.3(3)
C28 C23 Br2 119.3(2)
C24 C23 Br2 119.4(2)
C25 C24 C23 118.8(3)
C25 C24 H24 120.6
C23 C24 H24 120.6
C24 C25 C26 121.4(3)
C24 C25 H25 119.3
C26 C25 H25 119.3
C27 C26 C25 118.2(2)
C27 C26 C29 121.5(2)
C25 C26 C29 120.3(2)
C28 C27 C26 120.3(3)
C28 C27 H27 119.8
C26 C27 H27 119.8
C23 C28 C27 120.0(3)
C23 C28 H28 120.0
C27 C28 H28 120.0
C30 C29 C26 127.4(2)
C30 C29 C33 111.4(2)
C26 C29 C33 121.1(2)
C29 C30 C41 124.8(2)
C29 C30 C31 113.7(2)
C41 C30 C31 121.4(2)
C30 C31 C34 115.0(2)
C30 C31 C32 102.7(2)
C34 C31 C32 113.0(2)
C30 C31 H31 108.6
C34 C31 H31 108.6
C32 C31 H31 108.6
N2 C32 C33 109.7(2)
N2 C32 C31 110.3(2)
C33 C32 C31 107.8(2)
N2 C32 H32 109.7
C33 C32 H32 109.7
C31 C32 H32 109.7
C29 C33 C42 112.2(2)
C29 C33 C32 103.8(2)
C42 C33 C32 112.2(2)
C29 C33 H33 109.5
C42 C33 H33 109.5
C32 C33 H33 109.5
C35 C34 C39 118.4(2)
C35 C34 C31 121.5(2)
C39 C34 C31 120.1(2)
C36 C35 C34 121.4(2)
C36 C35 H35 119.3
C34 C35 H35 119.3
C37 C36 C35 119.3(2)
C37 C36 H36 120.3
C35 C36 H36 120.3
O5 C37 C36 124.6(2)
O5 C37 C38 115.6(2)
C36 C37 C38 119.8(2)
C39 C38 C37 120.1(2)
C39 C38 H38 119.9
C37 C38 H38 119.9
C38 C39 C34 120.9(2)
C38 C39 H39 119.6
C34 C39 H39 119.6
O5 C40 H40A 109.5
O5 C40 H40B 109.5
H40A C40 H40B 109.5
O5 C40 H40C 109.5
H40A C40 H40C 109.5
H40B C40 H40C 109.5
O6 C41 C30 124.1(3)
O6 C41 H41 118.0
C30 C41 H41 118.0
C43 C42 C33 113.7(2)
C43 C42 H42A 108.8
C33 C42 H42A 108.8
C43 C42 H42B 108.8
C33 C42 H42B 108.8
H42A C42 H42B 107.7
C42 C43 C44 111.8(3)
C42 C43 H43A 109.2
C44 C43 H43A 109.2
C42 C43 H43B 109.2
C44 C43 H43B 109.2
H43A C43 H43B 107.9
C43 C44 H44A 109.5
C43 C44 H44B 109.5
H44A C44 H44B 109.5
C43 C44 H44C 109.5
H44A C44 H44C 109.5
H44B C44 H44C 109.5

loop_
_geom_bond_atom_site_label_1
_geom_bond_atom_site_label_2
_geom_bond_distance
Br1 C1 1.891(3)
Br2 C23 1.894(3)
N1 O4 1.214(3)
N1 O3 1.225(3)
N1 C10 1.518(3)
N2 O8 1.212(3)
N2 O7 1.214(3)
N2 C32 1.495(3)
O1 C15 1.357(3)
O1 C22 1.432(3)
O2 C18 1.213(3)
O5 C37 1.359(3)
O5 C40 1.427(3)
O6 C41 1.209(3)
C1 C6 1.379(4)
C1 C2 1.383(4)
C2 C3 1.381(4)
C2 H2 0.9500
C3 C4 1.398(3)
C3 H3 0.9500
C4 C5 1.399(4)
C4 C7 1.479(4)
C5 C6 1.376(4)
C5 H5 0.9500
C6 H6 0.9500
C7 C8 1.347(4)
C7 C11 1.511(3)
C8 C18 1.457(3)
C8 C9 1.509(4)
C9 C12 1.518(4)
C9 C10 1.542(3)
C9 H9 1.0000
C10 C11 1.542(4)
C10 H10 1.0000
C11 C19 1.536(4)
C11 H11 1.0000
C12 C13 1.383(3)
C12 C17 1.399(4)
C13 C14 1.388(4)
C13 H13 0.9500
C14 C15 1.387(4)
C14 H14 0.9500
C15 C16 1.395(4)
C16 C17 1.374(4)
C16 H16 0.9500
C17 H17 0.9500
C18 H18 0.9500
C19 C20 1.523(4)
C19 H19A 0.9900
C19 H19B 0.9900
C20 C21 1.499(4)
C20 H20A 0.9900
C20 H20B 0.9900
C21 H21A 0.9800
C21 H21B 0.9800
C21 H21C 0.9800
C22 H22A 0.9800
C22 H22B 0.9800
C22 H22C 0.9800
C23 C28 1.373(4)
C23 C24 1.383(4)
C24 C25 1.375(4)
C24 H24 0.9500
C25 C26 1.403(4)
C25 H25 0.9500
C26 C27 1.397(3)
C26 C29 1.468(4)
C27 C28 1.381(4)
C27 H27 0.9500
C28 H28 0.9500
C29 C30 1.345(4)
C29 C33 1.516(3)
C30 C41 1.460(3)
C30 C31 1.506(4)
C31 C34 1.514(4)
C31 C32 1.557(3)
C31 H31 1.0000
C32 C33 1.545(4)
C32 H32 1.0000
C33 C42 1.538(4)
C33 H33 1.0000
C34 C35 1.386(3)
C34 C39 1.387(4)
C35 C36 1.385(4)
C35 H35 0.9500
C36 C37 1.383(4)
C36 H36 0.9500
C37 C38 1.390(4)
C38 C39 1.375(4)
C38 H38 0.9500
C39 H39 0.9500
C40 H40A 0.9800
C40 H40B 0.9800
C40 H40C 0.9800
C41 H41 0.9500
C42 C43 1.521(4)
C42 H42A 0.9900
C42 H42B 0.9900
C43 C44 1.523(4)
C43 H43A 0.9900
C43 H43B 0.9900
C44 H44A 0.9800
C44 H44B 0.9800
C44 H44C 0.9800
